data_7156292
loop_
_publ_author_name
'Wang, Zhuo'
'Li, Tongyu'
'Xing, Siyang'
'Zhu, Bolin'

_publ_section_title
;
 Facile and practical synthesis of \b-carbolinium salts and \g-carbolinium
 salts via rhodium-catalyzed three-component reactions.
;
_journal_issue 27
_journal_name_full 'Organic &amp; biomolecular chemistry'
_journal_page_first 5021
_journal_page_last 5026
_journal_paper_doi 10.1039/c8ob01182f
_journal_volume 16
_journal_year 2018
_chemical_formula_moiety 'C30 H23 N2, C H2 Cl2, B F4'
_chemical_formula_sum 'C31 H25 B Cl2 F4 N2'
_chemical_formula_weight 583.24
_space_group_crystal_system triclinic
_space_group_IT_number 2
_space_group_name_Hall '-P 1'
_space_group_name_H-M_alt 'P -1'
_symmetry_space_group_name_Hall '-P 1'
_symmetry_space_group_name_H-M 'P -1'
_atom_sites_solution_hydrogens geom
_audit_creation_date 2017-10-31
_audit_creation_method
;
Olex2 1.2
(compiled 2015.09.30 svn.r3233 for OlexSys, GUI svn.r5103)
;
_audit_update_record
;
2018-05-14 deposited with the CCDC.
2018-06-20 downloaded from the CCDC.
;
_cell_angle_alpha 89.408(6)
_cell_angle_beta 83.302(6)
_cell_angle_gamma 72.134(7)
_cell_formula_units_Z 2
_cell_length_a 8.8458(7)
_cell_length_b 12.0478(9)
_cell_length_c 13.9043(10)
_cell_measurement_reflns_used 3002
_cell_measurement_temperature 108.5(5)
_cell_measurement_theta_max 26.8110
_cell_measurement_theta_min 4.1140
_cell_volume 1400.22(19)
_computing_cell_refinement 'CrysAlisPro 1.171.39.32a (Rigaku OD, 2017)'
_computing_data_collection 'CrysAlisPro 1.171.39.32a (Rigaku OD, 2017)'
_computing_data_reduction 'CrysAlisPro 1.171.39.32a (Rigaku OD, 2017)'
_computing_molecular_graphics 'Olex2 (Dolomanov et al., 2009)'
_computing_publication_material 'Olex2 (Dolomanov et al., 2009)'
_computing_structure_refinement 'ShelXL (Sheldrick, 2015)'
_computing_structure_solution 'ShelXT (Sheldrick, 2015)'
_diffrn_ambient_environment N~2~
_diffrn_ambient_temperature 108.5(5)
_diffrn_detector 'CCD plate'
_diffrn_detector_area_resol_mean 5.2740
_diffrn_detector_type AtlasS2
_diffrn_measured_fraction_theta_full 0.997
_diffrn_measured_fraction_theta_max 0.997
_diffrn_measurement_details
;
List of Runs (angles in degrees, time in seconds):

  # Type    Start    End  Width  t~exp~   \w     \q     \k     \f   Frames
#--------------------------------------------------------------------------
  1  \w    -10.00  85.00   1.00   16.23    --   11.08  38.00  30.00   95
  2  \w     61.00 100.00   1.00   16.23    --   11.08 178.00-180.00   39
  3  \w     42.00  85.00   1.00   16.23    --   11.08-178.00-120.00   43
  4  \w    -11.00  85.00   1.00   16.23    --   11.08  38.00 -60.00   96
  5  \w    -64.00 -39.00   1.00   16.23    --   11.08 -77.00 -90.00   25
  6  \w    -28.00  -3.00   1.00   16.23    --   11.08  19.00   0.00   25
  7  \w    -20.00  28.00   1.00   16.23    --  -11.24 -99.00  90.00   48
;
_diffrn_measurement_device 'four-circle diffractometer'
_diffrn_measurement_device_type 'SuperNova, Dual, Cu at home/near, AtlasS2'
_diffrn_measurement_method '\w scans'
_diffrn_orient_matrix_type 'CrysAlisPro convention (1999,Acta A55,543-557)'
_diffrn_orient_matrix_UB_11 -0.0472763000
_diffrn_orient_matrix_UB_12 -0.0227456000
_diffrn_orient_matrix_UB_13 -0.0272615000
_diffrn_orient_matrix_UB_21 0.0690818000
_diffrn_orient_matrix_UB_22 -0.0459218000
_diffrn_orient_matrix_UB_23 -0.0182340000
_diffrn_orient_matrix_UB_31 -0.0138790000
_diffrn_orient_matrix_UB_32 -0.0346830000
_diffrn_orient_matrix_UB_33 0.0395534000
_diffrn_radiation_monochromator mirror
_diffrn_radiation_probe x-ray
_diffrn_radiation_type MoK\a
_diffrn_radiation_wavelength 0.71073
_diffrn_reflns_av_R_equivalents 0.0399
_diffrn_reflns_av_unetI/netI 0.0663
_diffrn_reflns_Laue_measured_fraction_full 0.997
_diffrn_reflns_Laue_measured_fraction_max 0.997
_diffrn_reflns_limit_h_max 10
_diffrn_reflns_limit_h_min -8
_diffrn_reflns_limit_k_max 14
_diffrn_reflns_limit_k_min -14
_diffrn_reflns_limit_l_max 16
_diffrn_reflns_limit_l_min -16
_diffrn_reflns_number 11854
_diffrn_reflns_point_group_measured_fraction_full 0.997
_diffrn_reflns_point_group_measured_fraction_max 0.997
_diffrn_reflns_theta_full 25.002
_diffrn_reflns_theta_max 25.002
_diffrn_reflns_theta_min 3.430
_diffrn_source 'micro-focus sealed X-ray tube'
_diffrn_source_type 'SuperNova (Mo) X-ray Source'
_exptl_absorpt_coefficient_mu 0.283
_exptl_absorpt_correction_T_max 1.00000
_exptl_absorpt_correction_T_min 0.77420
_exptl_absorpt_correction_type multi-scan
_exptl_absorpt_process_details
;
CrysAlisPro 1.171.39.32a (Rigaku Oxford Diffraction, 2017)
Empirical absorption correction using spherical harmonics,
 implemented in SCALE3 ABSPACK scaling algorithm.
;
_exptl_crystal_colour green
_exptl_crystal_colour_primary green
_exptl_crystal_density_diffrn 1.383
_exptl_crystal_description block
_exptl_crystal_F_000 600
_exptl_crystal_size_max 0.18
_exptl_crystal_size_mid 0.15
_exptl_crystal_size_min 0.14
_refine_diff_density_max 0.401
_refine_diff_density_min -0.387
_refine_diff_density_rms 0.052
_refine_ls_extinction_method none
_refine_ls_goodness_of_fit_ref 1.016
_refine_ls_hydrogen_treatment constr
_refine_ls_matrix_type full
_refine_ls_number_parameters 362
_refine_ls_number_reflns 4934
_refine_ls_number_restraints 0
_refine_ls_restrained_S_all 1.016
_refine_ls_R_factor_all 0.0865
_refine_ls_R_factor_gt 0.0502
_refine_ls_shift/su_max 0.000
_refine_ls_shift/su_mean 0.000
_refine_ls_structure_factor_coef Fsqd
_refine_ls_weighting_details 'w=1/[\s^2^(Fo^2^)+(0.0390P)^2^+0.6151P] where P=(Fo^2^+2Fc^2^)/3'
_refine_ls_weighting_scheme calc
_refine_ls_wR_factor_gt 0.0968
_refine_ls_wR_factor_ref 0.1089
_reflns_Friedel_coverage 0.000
_reflns_number_gt 3411
_reflns_number_total 4934
_reflns_threshold_expression 'I > 2\s(I)'
_cod_data_source_file c8ob01182f2.cif
_cod_data_source_block a171030c
_cod_depositor_comments 'Adding full bibliography for 7156292--7156294.cif.'
_cod_database_code 7156292
_shelx_space_group_comment
;
The symmetry employed for this shelxl refinement is uniquely defined
by the following loop, which should always be used as a source of
symmetry information in preference to the above space-group names.
They are only intended as comments.
;
_reflns_odcompleteness_completeness 99.79
_reflns_odcompleteness_iscentric 1
_reflns_odcompleteness_theta 26.32
_olex2_refinement_description
;
1. Fixed Uiso
 At 1.2 times of:
  All C(H) groups, All C(H,H) groups
 At 1.5 times of:
  All C(H,H,H) groups
2.a Secondary CH2 refined with riding coordinates:
 C31(H31A,H31B)
2.b Aromatic/amide H refined with riding coordinates:
 C2(H2), C3(H3), C4(H4), C5(H5), C6(H6), C7(H7), C10(H10), C11(H11), C12(H12),
 C13(H13), C20(H20), C21(H21), C22(H22), C23(H23), C24(H24), C26(H26), C27(H27),
  C28(H28), C29(H29), C30(H30)
2.c Idealised Me refined as rotating group:
 C18(H18A,H18B,H18C)
;
_shelx_shelxl_version_number 2014/7
_olex2_date_sample_data_collection 2017-10-30
_olex2_submission_special_instructions 'No special instructions were received'
_oxdiff_exptl_absorpt_empirical_details
;
Empirical correction (ABSPACK) includes:
- Absorption correction using spherical harmonics
- Frame scaling
;
_oxdiff_exptl_absorpt_empirical_full_max 1.486
_oxdiff_exptl_absorpt_empirical_full_min 0.781

loop_
_space_group_symop_operation_xyz
'x, y, z'
'-x, -y, -z'

loop_
_atom_site_label
_atom_site_type_symbol
_atom_site_fract_x
_atom_site_fract_y
_atom_site_fract_z
_atom_site_U_iso_or_equiv
_atom_site_adp_type
_atom_site_occupancy
_atom_site_site_symmetry_order
_atom_site_calc_flag
_atom_site_refinement_flags_posn
N1 N 0.4176(2) 0.22239(16) 0.68764(14) 0.0167(5) Uani 1 1 d .
N2 N 0.0755(3) 0.26665(17) 0.55059(15) 0.0202(5) Uani 1 1 d .
C1 C 0.5702(3) 0.1358(2) 0.70112(18) 0.0190(6) Uani 1 1 d .
C2 C 0.5678(3) 0.0385(2) 0.75238(19) 0.0251(6) Uani 1 1 d .
H2 H 0.4713 0.0280 0.7780 0.030 Uiso 1 1 calc R
C3 C 0.7122(4) -0.0441(2) 0.7653(2) 0.0289(7) Uani 1 1 d .
H3 H 0.7133 -0.1109 0.7997 0.035 Uiso 1 1 calc R
C4 C 0.8537(3) -0.0270(2) 0.7274(2) 0.0274(7) Uani 1 1 d .
H4 H 0.9505 -0.0822 0.7365 0.033 Uiso 1 1 calc R
C5 C 0.8530(3) 0.0713(2) 0.6760(2) 0.0324(7) Uani 1 1 d .
H5 H 0.9492 0.0823 0.6505 0.039 Uiso 1 1 calc R
C6 C 0.7095(3) 0.1541(2) 0.6619(2) 0.0283(7) Uani 1 1 d .
H6 H 0.7080 0.2205 0.6268 0.034 Uiso 1 1 calc R
C7 C 0.3302(3) 0.1951(2) 0.62300(17) 0.0196(6) Uani 1 1 d .
H7 H 0.3676 0.1248 0.5879 0.023 Uiso 1 1 calc R
C8 C 0.1850(3) 0.2743(2) 0.61081(17) 0.0174(6) Uani 1 1 d .
C9 C -0.0510(3) 0.3697(2) 0.56194(18) 0.0203(6) Uani 1 1 d .
C10 C -0.1875(3) 0.4032(2) 0.51376(19) 0.0238(6) Uani 1 1 d .
H10 H -0.2056 0.3543 0.4681 0.029 Uiso 1 1 calc R
C11 C -0.2943(3) 0.5127(2) 0.53738(19) 0.0257(7) Uani 1 1 d .
H11 H -0.3862 0.5377 0.5064 0.031 Uiso 1 1 calc R
C12 C -0.2693(3) 0.5871(2) 0.60604(19) 0.0248(6) Uani 1 1 d .
H12 H -0.3441 0.6601 0.6197 0.030 Uiso 1 1 calc R
C13 C -0.1352(3) 0.5536(2) 0.65369(18) 0.0203(6) Uani 1 1 d .
H13 H -0.1191 0.6031 0.6996 0.024 Uiso 1 1 calc R
C14 C -0.0227(3) 0.4429(2) 0.63181(17) 0.0175(6) Uani 1 1 d .
C15 C 0.1287(3) 0.3813(2) 0.66311(17) 0.0167(6) Uani 1 1 d .
C16 C 0.2216(3) 0.4070(2) 0.72978(17) 0.0156(6) Uani 1 1 d .
C17 C 0.3674(3) 0.3252(2) 0.74146(17) 0.0164(6) Uani 1 1 d .
C18 C 0.0996(4) 0.1753(2) 0.47754(19) 0.0266(7) Uani 1 1 d .
H18A H 0.1486 0.1962 0.4177 0.040 Uiso 1 1 calc GR
H18B H -0.0018 0.1663 0.4679 0.040 Uiso 1 1 calc GR
H18C H 0.1678 0.1032 0.4988 0.040 Uiso 1 1 calc GR
C19 C 0.4707(3) 0.3425(2) 0.81372(18) 0.0184(6) Uani 1 1 d .
C20 C 0.4665(3) 0.2920(2) 0.90401(19) 0.0253(6) Uani 1 1 d .
H20 H 0.4023 0.2443 0.9186 0.030 Uiso 1 1 calc R
C21 C 0.5579(4) 0.3125(2) 0.9726(2) 0.0329(7) Uani 1 1 d .
H21 H 0.5550 0.2786 1.0328 0.039 Uiso 1 1 calc R
C22 C 0.6530(4) 0.3833(2) 0.9510(2) 0.0350(7) Uani 1 1 d .
H22 H 0.7138 0.3974 0.9969 0.042 Uiso 1 1 calc R
C23 C 0.6581(4) 0.4329(3) 0.8618(2) 0.0352(7) Uani 1 1 d .
H23 H 0.7225 0.4805 0.8476 0.042 Uiso 1 1 calc R
C24 C 0.5682(3) 0.4126(2) 0.7932(2) 0.0254(6) Uani 1 1 d .
H24 H 0.5730 0.4461 0.7328 0.031 Uiso 1 1 calc R
C25 C 0.1594(3) 0.5176(2) 0.78894(17) 0.0161(6) Uani 1 1 d .
C26 C 0.0360(3) 0.5298(2) 0.86332(18) 0.0202(6) Uani 1 1 d .
H26 H -0.0020 0.4671 0.8787 0.024 Uiso 1 1 calc R
C27 C -0.0312(3) 0.6345(2) 0.91479(19) 0.0250(6) Uani 1 1 d .
H27 H -0.1144 0.6422 0.9642 0.030 Uiso 1 1 calc R
C28 C 0.0259(3) 0.7273(2) 0.89248(19) 0.0273(7) Uani 1 1 d .
H28 H -0.0197 0.7980 0.9265 0.033 Uiso 1 1 calc R
C29 C 0.1504(3) 0.7153(2) 0.81975(19) 0.0246(6) Uani 1 1 d .
H29 H 0.1898 0.7776 0.8058 0.030 Uiso 1 1 calc R
C30 C 0.2169(3) 0.6114(2) 0.76751(18) 0.0196(6) Uani 1 1 d .
H30 H 0.3000 0.6042 0.7180 0.024 Uiso 1 1 calc R
Cl1 Cl 0.90637(10) -0.18817(6) 0.15215(5) 0.0408(2) Uani 1 1 d .
Cl2 Cl 0.76316(12) 0.01167(7) 0.03766(6) 0.0558(3) Uani 1 1 d .
C31 C 0.8803(4) -0.0395(2) 0.1320(2) 0.0395(8) Uani 1 1 d .
H31A H 0.8293 0.0054 0.1909 0.047 Uiso 1 1 calc R
H31B H 0.9841 -0.0281 0.1160 0.047 Uiso 1 1 calc R
F1 F 0.7756(3) 0.04859(19) 0.36284(17) 0.0814(8) Uani 1 1 d .
F2 F 0.5855(2) 0.16811(15) 0.28532(12) 0.0447(5) Uani 1 1 d .
F3 F 0.5237(2) 0.09667(16) 0.42987(13) 0.0518(5) Uani 1 1 d .
F4 F 0.6477(3) 0.23306(16) 0.42172(15) 0.0680(7) Uani 1 1 d .
B1 B 0.6343(4) 0.1373(3) 0.3759(2) 0.0266(8) Uani 1 1 d .

loop_
_atom_site_aniso_label
_atom_site_aniso_U_11
_atom_site_aniso_U_22
_atom_site_aniso_U_33
_atom_site_aniso_U_23
_atom_site_aniso_U_13
_atom_site_aniso_U_12
N1 0.0153(12) 0.0162(11) 0.0164(11) -0.0026(9) 0.0005(9) -0.0023(9)
N2 0.0238(13) 0.0192(11) 0.0191(12) -0.0019(9) -0.0049(10) -0.0078(10)
C1 0.0189(15) 0.0157(13) 0.0187(13) -0.0053(11) -0.0022(11) 0.0000(11)
C2 0.0218(16) 0.0248(14) 0.0277(15) -0.0029(12) 0.0004(13) -0.0065(12)
C3 0.0331(19) 0.0177(14) 0.0334(17) 0.0021(12) -0.0085(14) -0.0024(13)
C4 0.0238(17) 0.0244(15) 0.0277(15) -0.0066(12) -0.0089(13) 0.0043(12)
C5 0.0175(17) 0.0365(17) 0.0376(17) 0.0003(14) 0.0019(13) -0.0022(13)
C6 0.0228(17) 0.0243(14) 0.0320(16) 0.0057(12) 0.0024(13) -0.0012(13)
C7 0.0246(16) 0.0181(13) 0.0154(13) -0.0029(11) 0.0008(12) -0.0067(12)
C8 0.0194(15) 0.0176(13) 0.0156(13) 0.0020(11) -0.0015(11) -0.0064(11)
C9 0.0206(15) 0.0219(14) 0.0201(14) 0.0031(11) -0.0009(12) -0.0098(12)
C10 0.0234(17) 0.0325(16) 0.0213(14) 0.0040(12) -0.0062(12) -0.0158(13)
C11 0.0177(16) 0.0368(16) 0.0269(15) 0.0115(13) -0.0090(13) -0.0128(14)
C12 0.0179(16) 0.0256(14) 0.0287(16) 0.0071(13) -0.0021(13) -0.0038(12)
C13 0.0181(15) 0.0219(14) 0.0214(14) 0.0021(11) -0.0032(12) -0.0064(12)
C14 0.0156(15) 0.0196(13) 0.0185(13) 0.0032(11) -0.0021(11) -0.0074(11)
C15 0.0186(15) 0.0141(12) 0.0174(13) 0.0008(10) -0.0010(11) -0.0052(11)
C16 0.0160(14) 0.0149(12) 0.0155(13) 0.0001(10) -0.0001(11) -0.0049(11)
C17 0.0173(15) 0.0172(13) 0.0149(13) 0.0024(11) -0.0003(11) -0.0065(11)
C18 0.0330(18) 0.0277(15) 0.0222(15) -0.0047(12) -0.0057(13) -0.0128(13)
C19 0.0151(15) 0.0179(13) 0.0183(13) -0.0040(11) -0.0019(11) 0.0008(11)
C20 0.0271(17) 0.0204(14) 0.0277(15) -0.0008(12) -0.0046(13) -0.0055(12)
C21 0.039(2) 0.0295(16) 0.0247(16) 0.0007(13) -0.0143(14) 0.0008(14)
C22 0.0292(19) 0.0361(17) 0.0389(18) -0.0073(14) -0.0180(15) -0.0035(14)
C23 0.0241(18) 0.0399(18) 0.0453(19) -0.0045(15) -0.0077(15) -0.0136(14)
C24 0.0169(16) 0.0342(16) 0.0251(15) 0.0013(12) -0.0022(12) -0.0080(13)
C25 0.0135(14) 0.0168(13) 0.0169(13) 0.0003(10) -0.0065(11) -0.0016(11)
C26 0.0194(15) 0.0198(13) 0.0206(14) -0.0004(11) -0.0027(12) -0.0048(12)
C27 0.0216(16) 0.0278(15) 0.0189(14) -0.0040(12) 0.0010(12) 0.0009(12)
C28 0.0338(18) 0.0185(14) 0.0230(15) -0.0080(12) -0.0072(14) 0.0033(13)
C29 0.0300(17) 0.0139(13) 0.0292(15) 0.0006(12) -0.0074(13) -0.0044(12)
C30 0.0179(15) 0.0212(14) 0.0184(13) 0.0014(11) -0.0047(11) -0.0030(11)
Cl1 0.0556(6) 0.0294(4) 0.0326(4) 0.0013(3) 0.0045(4) -0.0097(4)
Cl2 0.0628(7) 0.0438(5) 0.0413(5) 0.0051(4) 0.0015(4) 0.0091(4)
C31 0.056(2) 0.0347(17) 0.0344(18) -0.0008(14) 0.0024(16) -0.0256(16)
F1 0.0389(13) 0.0844(16) 0.0825(16) 0.0200(13) 0.0141(12) 0.0288(11)
F2 0.0528(13) 0.0484(11) 0.0403(10) 0.0045(9) -0.0103(9) -0.0248(9)
F3 0.0565(13) 0.0674(13) 0.0377(10) -0.0113(9) 0.0189(9) -0.0365(11)
F4 0.110(2) 0.0514(12) 0.0699(14) 0.0087(11) -0.0467(14) -0.0524(13)
B1 0.0202(19) 0.0219(16) 0.0336(19) 0.0003(14) 0.0039(15) -0.0033(14)

loop_
_atom_type_symbol
_atom_type_description
_atom_type_scat_dispersion_real
_atom_type_scat_dispersion_imag
_atom_type_scat_source
C C 0.0033 0.0016 'International Tables Vol C Tables 4.2.6.8 and 6.1.1.4'
H H 0.0000 0.0000 'International Tables Vol C Tables 4.2.6.8 and 6.1.1.4'
B B 0.0013 0.0007 'International Tables Vol C Tables 4.2.6.8 and 6.1.1.4'
Cl Cl 0.1484 0.1585 'International Tables Vol C Tables 4.2.6.8 and 6.1.1.4'
F F 0.0171 0.0103 'International Tables Vol C Tables 4.2.6.8 and 6.1.1.4'
N N 0.0061 0.0033 'International Tables Vol C Tables 4.2.6.8 and 6.1.1.4'

loop_
_geom_angle_atom_site_label_1
_geom_angle_atom_site_label_2
_geom_angle_atom_site_label_3
_geom_angle
C7 N1 C1 117.2(2)
C7 N1 C17 123.2(2)
C17 N1 C1 119.6(2)
C8 N2 C9 107.7(2)
C8 N2 C18 125.8(2)
C9 N2 C18 125.9(2)
C2 C1 N1 118.4(2)
C6 C1 N1 119.2(2)
C6 C1 C2 122.5(2)
C1 C2 H2 120.7
C1 C2 C3 118.6(3)
C3 C2 H2 120.7
C2 C3 H3 120.0
C4 C3 C2 119.9(2)
C4 C3 H3 120.0
C3 C4 H4 119.8
C3 C4 C5 120.3(2)
C5 C4 H4 119.8
C4 C5 H5 119.9
C4 C5 C6 120.3(3)
C6 C5 H5 119.9
C1 C6 C5 118.3(2)
C1 C6 H6 120.8
C5 C6 H6 120.8
N1 C7 H7 120.9
N1 C7 C8 118.1(2)
C8 C7 H7 120.9
N2 C8 C15 109.9(2)
C7 C8 N2 129.0(2)
C7 C8 C15 121.1(2)
N2 C9 C10 128.3(2)
N2 C9 C14 109.5(2)
C10 C9 C14 122.2(2)
C9 C10 H10 121.7
C11 C10 C9 116.6(2)
C11 C10 H10 121.7
C10 C11 H11 118.8
C10 C11 C12 122.4(2)
C12 C11 H11 118.8
C11 C12 H12 119.6
C13 C12 C11 120.7(3)
C13 C12 H12 119.6
C12 C13 H13 120.6
C12 C13 C14 118.9(2)
C14 C13 H13 120.6
C9 C14 C15 106.3(2)
C13 C14 C9 119.1(2)
C13 C14 C15 134.5(2)
C8 C15 C14 106.6(2)
C16 C15 C8 119.5(2)
C16 C15 C14 133.9(2)
C15 C16 C25 119.9(2)
C17 C16 C15 118.3(2)
C17 C16 C25 121.7(2)
N1 C17 C16 119.8(2)
N1 C17 C19 118.1(2)
C16 C17 C19 122.1(2)
N2 C18 H18A 109.5
N2 C18 H18B 109.5
N2 C18 H18C 109.5
H18A C18 H18B 109.5
H18A C18 H18C 109.5
H18B C18 H18C 109.5
C20 C19 C17 120.6(2)
C24 C19 C17 120.5(2)
C24 C19 C20 119.0(2)
C19 C20 H20 119.9
C21 C20 C19 120.3(3)
C21 C20 H20 119.9
C20 C21 H21 120.1
C22 C21 C20 119.8(3)
C22 C21 H21 120.1
C21 C22 H22 119.9
C23 C22 C21 120.2(3)
C23 C22 H22 119.9
C22 C23 H23 119.8
C22 C23 C24 120.4(3)
C24 C23 H23 119.8
C19 C24 H24 119.8
C23 C24 C19 120.4(3)
C23 C24 H24 119.8
C26 C25 C16 119.6(2)
C26 C25 C30 119.2(2)
C30 C25 C16 121.1(2)
C25 C26 H26 119.7
C27 C26 C25 120.6(2)
C27 C26 H26 119.7
C26 C27 H27 120.1
C28 C27 C26 119.8(3)
C28 C27 H27 120.1
C27 C28 H28 120.0
C27 C28 C29 120.1(3)
C29 C28 H28 120.0
C28 C29 H29 119.8
C28 C29 C30 120.4(2)
C30 C29 H29 119.8
C25 C30 H30 120.0
C29 C30 C25 119.9(3)
C29 C30 H30 120.0
Cl1 C31 H31A 109.3
Cl1 C31 H31B 109.3
Cl2 C31 Cl1 111.69(17)
Cl2 C31 H31A 109.3
Cl2 C31 H31B 109.3
H31A C31 H31B 107.9
F1 B1 F2 107.9(3)
F1 B1 F3 108.1(2)
F3 B1 F2 109.5(3)
F4 B1 F1 112.5(3)
F4 B1 F2 109.3(2)
F4 B1 F3 109.5(3)

loop_
_geom_bond_atom_site_label_1
_geom_bond_atom_site_label_2
_geom_bond_distance
N1 C1 1.462(3)
N1 C7 1.355(3)
N1 C17 1.377(3)
N2 C8 1.376(3)
N2 C9 1.389(3)
N2 C18 1.455(3)
C1 C2 1.370(3)
C1 C6 1.369(4)
C2 H2 0.9300
C2 C3 1.387(4)
C3 H3 0.9300
C3 C4 1.375(4)
C4 H4 0.9300
C4 C5 1.377(4)
C5 H5 0.9300
C5 C6 1.386(4)
C6 H6 0.9300
C7 H7 0.9300
C7 C8 1.373(4)
C8 C15 1.407(3)
C9 C10 1.398(4)
C9 C14 1.412(4)
C10 H10 0.9300
C10 C11 1.383(4)
C11 H11 0.9300
C11 C12 1.398(4)
C12 H12 0.9300
C12 C13 1.376(3)
C13 H13 0.9300
C13 C14 1.408(4)
C14 C15 1.433(3)
C15 C16 1.403(3)
C16 C17 1.388(3)
C16 C25 1.490(3)
C17 C19 1.491(3)
C18 H18A 0.9600
C18 H18B 0.9600
C18 H18C 0.9600
C19 C20 1.391(3)
C19 C24 1.387(4)
C20 H20 0.9300
C20 C21 1.389(4)
C21 H21 0.9300
C21 C22 1.378(4)
C22 H22 0.9300
C22 C23 1.372(4)
C23 H23 0.9300
C23 C24 1.380(4)
C24 H24 0.9300
C25 C26 1.387(4)
C25 C30 1.392(3)
C26 H26 0.9300
C26 C27 1.384(4)
C27 H27 0.9300
C27 C28 1.380(4)
C28 H28 0.9300
C28 C29 1.379(4)
C29 H29 0.9300
C29 C30 1.381(4)
C30 H30 0.9300
Cl1 C31 1.758(3)
Cl2 C31 1.756(3)
C31 H31A 0.9700
C31 H31B 0.9700
F1 B1 1.367(4)
F2 B1 1.389(4)
F3 B1 1.369(3)
F4 B1 1.366(4)

loop_
_geom_torsion_atom_site_label_1
_geom_torsion_atom_site_label_2
_geom_torsion_atom_site_label_3
_geom_torsion_atom_site_label_4
_geom_torsion
N1 C1 C2 C3 179.9(2)
N1 C1 C6 C5 179.7(2)
N1 C7 C8 N2 -179.7(2)
N1 C7 C8 C15 0.6(4)
N1 C17 C19 C20 -80.4(3)
N1 C17 C19 C24 101.9(3)
N2 C8 C15 C14 -0.9(3)
N2 C8 C15 C16 179.5(2)
N2 C9 C10 C11 -178.6(2)
N2 C9 C14 C13 178.9(2)
N2 C9 C14 C15 0.6(3)
C1 N1 C7 C8 178.6(2)
C1 N1 C17 C16 -179.2(2)
C1 N1 C17 C19 -1.4(3)
C1 C2 C3 C4 0.2(4)
C2 C1 C6 C5 -0.7(4)
C2 C3 C4 C5 -0.4(4)
C3 C4 C5 C6 0.0(4)
C4 C5 C6 C1 0.6(4)
C6 C1 C2 C3 0.3(4)
C7 N1 C1 C2 -74.4(3)
C7 N1 C1 C6 105.2(3)
C7 N1 C17 C16 -0.7(3)
C7 N1 C17 C19 177.1(2)
C7 C8 C15 C14 178.8(2)
C7 C8 C15 C16 -0.8(4)
C8 N2 C9 C10 178.0(2)
C8 N2 C9 C14 -1.2(3)
C8 C15 C16 C17 0.3(3)
C8 C15 C16 C25 -177.1(2)
C9 N2 C8 C7 -178.4(2)
C9 N2 C8 C15 1.3(3)
C9 C10 C11 C12 -0.2(4)
C9 C14 C15 C8 0.1(3)
C9 C14 C15 C16 179.7(3)
C10 C9 C14 C13 -0.2(4)
C10 C9 C14 C15 -178.6(2)
C10 C11 C12 C13 -0.1(4)
C11 C12 C13 C14 0.3(4)
C12 C13 C14 C9 -0.1(4)
C12 C13 C14 C15 177.6(3)
C13 C14 C15 C8 -177.8(3)
C13 C14 C15 C16 1.8(5)
C14 C9 C10 C11 0.4(4)
C14 C15 C16 C17 -179.3(2)
C14 C15 C16 C25 3.4(4)
C15 C16 C17 N1 0.5(3)
C15 C16 C17 C19 -177.2(2)
C15 C16 C25 C26 72.1(3)
C15 C16 C25 C30 -104.3(3)
C16 C17 C19 C20 97.3(3)
C16 C17 C19 C24 -80.4(3)
C16 C25 C26 C27 -175.5(2)
C16 C25 C30 C29 176.0(2)
C17 N1 C1 C2 104.2(3)
C17 N1 C1 C6 -76.2(3)
C17 N1 C7 C8 0.1(3)
C17 C16 C25 C26 -105.2(3)
C17 C16 C25 C30 78.5(3)
C17 C19 C20 C21 -177.2(2)
C17 C19 C24 C23 177.0(3)
C18 N2 C8 C7 -7.2(4)
C18 N2 C8 C15 172.5(2)
C18 N2 C9 C10 6.7(4)
C18 N2 C9 C14 -172.4(2)
C19 C20 C21 C22 0.1(4)
C20 C19 C24 C23 -0.8(4)
C20 C21 C22 C23 -0.3(4)
C21 C22 C23 C24 0.1(5)
C22 C23 C24 C19 0.5(4)
C24 C19 C20 C21 0.5(4)
C25 C16 C17 N1 177.7(2)
C25 C16 C17 C19 0.1(3)
C25 C26 C27 C28 -0.5(4)
C26 C25 C30 C29 -0.3(3)
C26 C27 C28 C29 -0.6(4)
C27 C28 C29 C30 1.3(4)
C28 C29 C30 C25 -0.8(4)
C30 C25 C26 C27 1.0(4)
